data_1553274
loop_
_publ_author_name
'Ohui, Kateryna'
'Afanasenko, Eleonora'
'Bacher, Felix'
'Ting, Rachel Lim Xue'
'Zafar, Ayesha'
'Blanco-Cabra, N\'uria'
'Torrents, Eduard'
'D\"om\"ot\"or, Orsolya'
'May, N\'ora V'
'Darvasiova, Denisa'
'Enyedy, \'Eva A'
'Popovi\'c-Bijeli\'c, Ana'
'Reynisson, J\'ohannes'
'Rapta, Peter'
'Babak, Maria V.'
'Pastorin, Giorgia'
'Arion, Vladimir B.'

_publ_section_title
;
 New Water-Soluble Copper(II) Complexes with Morpholine-Thiosemicarbazone
 Hybrids: Insights into the Anticancer and Antibacterial Mode of Action.
;
_journal_issue 2
_journal_name_full 'Journal of medicinal chemistry'
_journal_page_first 512
_journal_page_last 530
_journal_paper_doi 10.1021/acs.jmedchem.8b01031
_journal_volume 62
_journal_year 2019
_chemical_formula_moiety 'C14 H21 N5 O S'
_chemical_formula_sum 'C14 H21 N5 O S'
_chemical_formula_weight 307.42
_space_group_crystal_system monoclinic
_space_group_IT_number 14
_space_group_name_Hall '-P 2ybc'
_space_group_name_H-M_alt 'P 1 21/c 1'
_atom_sites_solution_hydrogens geom
_audit_creation_method SHELXL-2014
_cell_angle_alpha 90
_cell_angle_beta 92.419(4)
_cell_angle_gamma 90
_cell_formula_units_Z 4
_cell_length_a 6.1236(4)
_cell_length_b 7.9500(6)
_cell_length_c 30.956(2)
_cell_measurement_reflns_used 4413
_cell_measurement_temperature 100(2)
_cell_measurement_theta_max 30.027
_cell_measurement_theta_min 2.634
_cell_volume 1505.68(18)
_computing_cell_refinement 'Bruker SAINT'
_computing_data_collection 'Bruker APEX2'
_computing_data_reduction 'Bruker SAINT'
_computing_molecular_graphics 'Bruker SHELXTL'
_computing_publication_material 'Bruker SHELXTL'
_computing_structure_refinement 'SHELXL-2014 (Sheldrick, 2014)'
_computing_structure_solution 'SHELXS-2014 (Sheldrick, 2014)'
_diffrn_ambient_temperature 100(2)
_diffrn_measured_fraction_theta_full 0.999
_diffrn_measured_fraction_theta_max 0.992
_diffrn_measurement_device_type 'Bruker APEX-II CCD'
_diffrn_measurement_method '\f and \w scans'
_diffrn_radiation_type MoK\a
_diffrn_radiation_wavelength 0.71073
_diffrn_reflns_av_R_equivalents 0.0502
_diffrn_reflns_av_unetI/netI 0.0428
_diffrn_reflns_Laue_measured_fraction_full 0.999
_diffrn_reflns_Laue_measured_fraction_max 0.992
_diffrn_reflns_limit_h_max 8
_diffrn_reflns_limit_h_min -8
_diffrn_reflns_limit_k_max 11
_diffrn_reflns_limit_k_min -11
_diffrn_reflns_limit_l_max 43
_diffrn_reflns_limit_l_min -43
_diffrn_reflns_number 21391
_diffrn_reflns_point_group_measured_fraction_full 0.999
_diffrn_reflns_point_group_measured_fraction_max 0.992
_diffrn_reflns_theta_full 25.242
_diffrn_reflns_theta_max 30.157
_diffrn_reflns_theta_min 2.634
_exptl_absorpt_coefficient_mu 0.222
_exptl_absorpt_correction_T_max 0.9912
_exptl_absorpt_correction_T_min 0.9424
_exptl_absorpt_correction_type multi-scan
_exptl_absorpt_process_details SADABS
_exptl_crystal_colour yellow
_exptl_crystal_density_diffrn 1.356
_exptl_crystal_description plate
_exptl_crystal_F_000 656
_exptl_crystal_size_max 0.270
_exptl_crystal_size_mid 0.260
_exptl_crystal_size_min 0.040
_refine_diff_density_max 0.453
_refine_diff_density_min -0.326
_refine_diff_density_rms 0.062
_refine_ls_extinction_method none
_refine_ls_goodness_of_fit_ref 1.037
_refine_ls_hydrogen_treatment constr
_refine_ls_matrix_type full
_refine_ls_number_parameters 192
_refine_ls_number_reflns 4425
_refine_ls_number_restraints 0
_refine_ls_restrained_S_all 1.037
_refine_ls_R_factor_all 0.0632
_refine_ls_R_factor_gt 0.0443
_refine_ls_shift/su_max 0.000
_refine_ls_shift/su_mean 0.000
_refine_ls_structure_factor_coef Fsqd
_refine_ls_weighting_details 'w=1/[\s^2^(Fo^2^)+(0.0484P)^2^+0.6980P] where P=(Fo^2^+2Fc^2^)/3'
_refine_ls_weighting_scheme calc
_refine_ls_wR_factor_gt 0.1083
_refine_ls_wR_factor_ref 0.1187
_reflns_Friedel_coverage 0.000
_reflns_number_gt 3348
_reflns_number_total 4425
_reflns_threshold_expression 'I > 2\s(I)'
_cod_data_source_file jm8b01031_si_017.cif
_cod_data_source_block elaf012
_cod_original_cell_volume 1505.68(19)
_cod_original_sg_symbol_H-M 'P 21/c'
_cod_database_code 1553274
_shelx_space_group_comment
;
The symmetry employed for this shelxl refinement is uniquely defined
by the following loop, which should always be used as a source of
symmetry information in preference to the above space-group names.
They are only intended as comments.
;
_shelx_estimated_absorpt_t_min 0.942
_shelx_estimated_absorpt_t_max 0.991
_shelxl_version_number 2014-3

loop_
_space_group_symop_operation_xyz
'x, y, z'
'-x, y+1/2, -z+1/2'
'-x, -y, -z'
'x, -y-1/2, z-1/2'

loop_
_atom_site_label
_atom_site_type_symbol
_atom_site_fract_x
_atom_site_fract_y
_atom_site_fract_z
_atom_site_U_iso_or_equiv
_atom_site_adp_type
_atom_site_occupancy
_atom_site_site_symmetry_order
_atom_site_calc_flag
_atom_site_refinement_flags_posn
_atom_site_refinement_flags_adp
S1 S 0.29722(6) 0.22896(6) 0.10714(2) 0.02532(12) Uani 1 1 d . .
O1 O -0.24300(17) 0.15079(14) -0.28956(3) 0.0202(2) Uani 1 1 d . .
N1 N -0.0550(2) 0.27883(16) -0.05372(4) 0.0177(3) Uani 1 1 d . .
N2 N 0.2915(2) 0.34268(17) 0.01470(4) 0.0209(3) Uani 1 1 d . .
N3 N 0.1110(2) 0.25774(16) 0.02720(4) 0.0191(3) Uani 1 1 d . .
H3 H 0.0031 0.2374 0.0082 0.023 Uiso 1 1 calc R U
N4 N -0.0946(2) 0.12752(18) 0.07636(4) 0.0204(3) Uani 1 1 d . .
N5 N -0.27685(19) 0.30331(16) -0.20636(4) 0.0157(3) Uani 1 1 d . .
C1 C -0.1983(2) 0.25933(19) -0.08700(5) 0.0176(3) Uani 1 1 d . .
H1 H -0.3243 0.1928 -0.0826 0.021 Uiso 1 1 calc R U
C2 C -0.1758(2) 0.32973(19) -0.12767(5) 0.0172(3) Uani 1 1 d . .
C3 C 0.0097(2) 0.42670(19) -0.13383(5) 0.0188(3) Uani 1 1 d . .
H3A H 0.0308 0.4789 -0.1609 0.023 Uiso 1 1 calc R U
C4 C 0.1626(2) 0.44625(19) -0.10013(5) 0.0183(3) Uani 1 1 d . .
H4 H 0.2913 0.5104 -0.1040 0.022 Uiso 1 1 calc R U
C5 C 0.1261(2) 0.37090(19) -0.06047(5) 0.0168(3) Uani 1 1 d . .
C6 C 0.2907(2) 0.3921(2) -0.02505(5) 0.0202(3) Uani 1 1 d . .
H6 H 0.4177 0.4521 -0.0326 0.024 Uiso 1 1 calc R U
C7 C 0.0962(2) 0.2037(2) 0.06916(5) 0.0188(3) Uani 1 1 d . .
C8 C -0.3537(2) 0.3039(2) -0.16209(5) 0.0193(3) Uani 1 1 d . .
H8A H -0.4273 0.1954 -0.1567 0.023 Uiso 1 1 calc R U
H8B H -0.4637 0.3942 -0.1596 0.023 Uiso 1 1 calc R U
C9 C -0.4662(2) 0.2858(2) -0.23662(5) 0.0181(3) Uani 1 1 d . .
H9A H -0.5679 0.3809 -0.2327 0.022 Uiso 1 1 calc R U
H9B H -0.5447 0.1802 -0.2304 0.022 Uiso 1 1 calc R U
C10 C -0.3944(2) 0.2833(2) -0.28284(5) 0.0204(3) Uani 1 1 d . .
H10A H -0.5240 0.2685 -0.3027 0.024 Uiso 1 1 calc R U
H10B H -0.3257 0.3923 -0.2896 0.024 Uiso 1 1 calc R U
C11 C -0.0577(2) 0.1686(2) -0.26037(5) 0.0192(3) Uani 1 1 d . .
H11A H 0.0172 0.2761 -0.2663 0.023 Uiso 1 1 calc R U
H11B H 0.0464 0.0759 -0.2651 0.023 Uiso 1 1 calc R U
C12 C -0.1238(2) 0.16601(19) -0.21368(5) 0.0176(3) Uani 1 1 d . .
H12A H -0.1935 0.0570 -0.2073 0.021 Uiso 1 1 calc R U
H12B H 0.0074 0.1787 -0.1941 0.021 Uiso 1 1 calc R U
C13 C -0.2599(2) 0.0972(2) 0.04166(5) 0.0227(3) Uani 1 1 d . .
H13A H -0.3126 0.2051 0.0300 0.034 Uiso 1 1 calc R U
H13B H -0.3824 0.0345 0.0532 0.034 Uiso 1 1 calc R U
H13C H -0.1952 0.0317 0.0186 0.034 Uiso 1 1 calc R U
C14 C -0.1445(3) 0.0689(2) 0.11946(5) 0.0270(4) Uani 1 1 d . .
H14A H -0.1087 -0.0508 0.1222 0.041 Uiso 1 1 calc R U
H14B H -0.3005 0.0854 0.1241 0.041 Uiso 1 1 calc R U
H14C H -0.0580 0.1329 0.1412 0.041 Uiso 1 1 calc R U

loop_
_atom_site_aniso_label
_atom_site_aniso_U_11
_atom_site_aniso_U_22
_atom_site_aniso_U_33
_atom_site_aniso_U_23
_atom_site_aniso_U_13
_atom_site_aniso_U_12
S1 0.0246(2) 0.0350(3) 0.01599(19) -0.00318(16) -0.00426(14) 0.00713(16)
O1 0.0230(5) 0.0213(6) 0.0163(5) -0.0043(4) -0.0011(4) 0.0033(4)
N1 0.0188(6) 0.0192(6) 0.0150(6) 0.0004(5) 0.0013(4) -0.0018(5)
N2 0.0198(6) 0.0232(7) 0.0197(6) -0.0008(5) -0.0004(5) -0.0003(5)
N3 0.0190(6) 0.0234(7) 0.0146(6) -0.0001(5) -0.0012(5) -0.0005(5)
N4 0.0226(6) 0.0253(7) 0.0133(6) 0.0016(5) 0.0011(5) 0.0039(5)
N5 0.0168(6) 0.0187(6) 0.0117(6) -0.0006(5) 0.0004(4) 0.0014(4)
C1 0.0187(6) 0.0186(7) 0.0155(7) -0.0006(6) 0.0012(5) -0.0025(5)
C2 0.0202(7) 0.0181(7) 0.0134(7) -0.0024(6) 0.0015(5) 0.0024(5)
C3 0.0243(7) 0.0181(8) 0.0141(7) 0.0009(6) 0.0030(5) -0.0011(6)
C4 0.0212(7) 0.0168(7) 0.0171(7) -0.0009(6) 0.0023(5) -0.0019(5)
C5 0.0195(7) 0.0152(7) 0.0157(7) -0.0018(5) 0.0008(5) 0.0007(5)
C6 0.0204(7) 0.0217(8) 0.0184(7) -0.0024(6) 0.0003(5) -0.0029(6)
C7 0.0226(7) 0.0195(8) 0.0144(7) -0.0026(6) 0.0015(5) 0.0069(6)
C8 0.0186(7) 0.0269(8) 0.0127(7) 0.0012(6) 0.0025(5) 0.0004(6)
C9 0.0180(6) 0.0215(8) 0.0147(7) 0.0001(6) -0.0001(5) 0.0023(5)
C10 0.0224(7) 0.0227(8) 0.0157(7) -0.0005(6) -0.0016(5) 0.0050(6)
C11 0.0188(7) 0.0185(7) 0.0203(8) -0.0025(6) 0.0009(5) 0.0019(5)
C12 0.0183(6) 0.0177(7) 0.0167(7) -0.0001(6) -0.0013(5) 0.0027(5)
C13 0.0208(7) 0.0284(9) 0.0189(7) 0.0005(6) 0.0011(6) 0.0000(6)
C14 0.0307(8) 0.0334(10) 0.0173(8) 0.0069(7) 0.0048(6) 0.0094(7)

loop_
_atom_type_symbol
_atom_type_description
_atom_type_scat_dispersion_real
_atom_type_scat_dispersion_imag
_atom_type_scat_source
C C 0.0033 0.0016 'International Tables Vol C Tables 4.2.6.8 and 6.1.1.4'
H H 0.0000 0.0000 'International Tables Vol C Tables 4.2.6.8 and 6.1.1.4'
N N 0.0061 0.0033 'International Tables Vol C Tables 4.2.6.8 and 6.1.1.4'
O O 0.0106 0.0060 'International Tables Vol C Tables 4.2.6.8 and 6.1.1.4'
S S 0.1246 0.1234 'International Tables Vol C Tables 4.2.6.8 and 6.1.1.4'

loop_
_geom_angle_atom_site_label_1
_geom_angle_atom_site_label_2
_geom_angle_atom_site_label_3
_geom_angle
C10 O1 C11 109.82(11)
C1 N1 C5 117.41(13)
C6 N2 N3 116.76(13)
N2 N3 C7 120.60(12)
N2 N3 H3 119.7
C7 N3 H3 119.7
C7 N4 C14 120.89(13)
C7 N4 C13 122.12(12)
C14 N4 C13 116.98(13)
C12 N5 C9 108.94(11)
C12 N5 C8 112.32(11)
C9 N5 C8 108.71(11)
N1 C1 C2 124.46(13)
N1 C1 H1 117.8
C2 C1 H1 117.8
C1 C2 C3 117.36(13)
C1 C2 C8 119.31(13)
C3 C2 C8 123.29(13)
C4 C3 C2 119.34(13)
C4 C3 H3A 120.3
C2 C3 H3A 120.3
C3 C4 C5 119.24(13)
C3 C4 H4 120.4
C5 C4 H4 120.4
N1 C5 C4 122.17(13)
N1 C5 C6 119.26(13)
C4 C5 C6 118.57(13)
N2 C6 C5 130.65(14)
N2 C6 H6 114.7
C5 C6 H6 114.7
N4 C7 N3 112.97(13)
N4 C7 S1 123.74(12)
N3 C7 S1 123.29(12)
N5 C8 C2 114.21(12)
N5 C8 H8A 108.7
C2 C8 H8A 108.7
N5 C8 H8B 108.7
C2 C8 H8B 108.7
H8A C8 H8B 107.6
N5 C9 C10 110.60(12)
N5 C9 H9A 109.5
C10 C9 H9A 109.5
N5 C9 H9B 109.5
C10 C9 H9B 109.5
H9A C9 H9B 108.1
O1 C10 C9 111.37(12)
O1 C10 H10A 109.4
C9 C10 H10A 109.4
O1 C10 H10B 109.4
C9 C10 H10B 109.4
H10A C10 H10B 108.0
O1 C11 C12 111.39(11)
O1 C11 H11A 109.4
C12 C11 H11A 109.4
O1 C11 H11B 109.4
C12 C11 H11B 109.4
H11A C11 H11B 108.0
N5 C12 C11 109.62(12)
N5 C12 H12A 109.7
C11 C12 H12A 109.7
N5 C12 H12B 109.7
C11 C12 H12B 109.7
H12A C12 H12B 108.2
N4 C13 H13A 109.5
N4 C13 H13B 109.5
H13A C13 H13B 109.5
N4 C13 H13C 109.5
H13A C13 H13C 109.5
H13B C13 H13C 109.5
N4 C14 H14A 109.5
N4 C14 H14B 109.5
H14A C14 H14B 109.5
N4 C14 H14C 109.5
H14A C14 H14C 109.5
H14B C14 H14C 109.5

loop_
_geom_bond_atom_site_label_1
_geom_bond_atom_site_label_2
_geom_bond_distance
S1 C7 1.6783(16)
O1 C10 1.4241(18)
O1 C11 1.4273(18)
N1 C1 1.3336(19)
N1 C5 1.3523(18)
N2 C6 1.292(2)
N2 N3 1.3651(17)
N3 C7 1.3746(19)
N3 H3 0.8800
N4 C7 1.343(2)
N4 C14 1.4578(19)
N4 C13 1.4643(19)
N5 C12 1.4624(18)
N5 C9 1.4660(18)
N5 C8 1.4676(18)
C1 C2 1.390(2)
C1 H1 0.9500
C2 C3 1.392(2)
C2 C8 1.506(2)
C3 C4 1.381(2)
C3 H3A 0.9500
C4 C5 1.393(2)
C4 H4 0.9500
C5 C6 1.468(2)
C6 H6 0.9500
C8 H8A 0.9900
C8 H8B 0.9900
C9 C10 1.514(2)
C9 H9A 0.9900
C9 H9B 0.9900
C10 H10A 0.9900
C10 H10B 0.9900
C11 C12 1.518(2)
C11 H11A 0.9900
C11 H11B 0.9900
C12 H12A 0.9900
C12 H12B 0.9900
C13 H13A 0.9800
C13 H13B 0.9800
C13 H13C 0.9800
C14 H14A 0.9800
C14 H14B 0.9800
C14 H14C 0.9800

loop_
_geom_hbond_atom_site_label_D
_geom_hbond_atom_site_label_H
_geom_hbond_atom_site_label_A
_geom_hbond_distance_DH
_geom_hbond_distance_HA
_geom_hbond_distance_DA
_geom_hbond_angle_DHA
_geom_hbond_site_symmetry_A
N3 H3 N1 0.88 1.96 2.6688(18) 136.1 .
C6 H6 N2 0.95 2.46 3.320(2) 150.4 3_665
C9 H9A O1 0.99 2.55 3.5172(19) 166.3 2_454
C10 H10A S1 0.99 2.95 3.8250(16) 147.3 4_465
C13 H13A N2 0.98 2.68 3.444(2) 134.7 1_455
C14 H14B S1 0.98 2.75 3.6523(17) 154.1 1_455

loop_
_geom_torsion_atom_site_label_1
_geom_torsion_atom_site_label_2
_geom_torsion_atom_site_label_3
_geom_torsion_atom_site_label_4
_geom_torsion
C6 N2 N3 C7 -178.62(14)
C5 N1 C1 C2 -1.3(2)
N1 C1 C2 C3 0.2(2)
N1 C1 C2 C8 -177.58(14)
C1 C2 C3 C4 1.1(2)
C8 C2 C3 C4 178.72(14)
C2 C3 C4 C5 -1.1(2)
C1 N1 C5 C4 1.2(2)
C1 N1 C5 C6 -178.49(13)
C3 C4 C5 N1 -0.1(2)
C3 C4 C5 C6 179.68(14)
N3 N2 C6 C5 -0.8(3)
N1 C5 C6 N2 -3.8(3)
C4 C5 C6 N2 176.42(16)
C14 N4 C7 N3 -177.03(13)
C13 N4 C7 N3 3.8(2)
C14 N4 C7 S1 3.6(2)
C13 N4 C7 S1 -175.55(12)
N2 N3 C7 N4 177.87(13)
N2 N3 C7 S1 -2.7(2)
C12 N5 C8 C2 62.20(17)
C9 N5 C8 C2 -177.17(13)
C1 C2 C8 N5 -150.44(14)
C3 C2 C8 N5 32.0(2)
C12 N5 C9 C10 -56.88(16)
C8 N5 C9 C10 -179.57(12)
C11 O1 C10 C9 -57.68(16)
N5 C9 C10 O1 57.62(17)
C10 O1 C11 C12 58.77(16)
C9 N5 C12 C11 57.34(15)
C8 N5 C12 C11 177.84(12)
O1 C11 C12 N5 -59.31(16)
